data_2202293
loop_
_publ_author_name
'Salyer, Pamela A.'
'Barker, Marten G.'
'Gregory, Duncan H.'
'Jones, Martin O.'
'Wilson, Claire'

_publ_section_title
;
 Li~0.7~NbS~2~: structural effects of increased alkali metal content
;
_journal_issue 8
_journal_name_full 'Acta Crystallographica Section E'
_journal_page_first i112
_journal_page_last i115
_journal_paper_doi 10.1107/S1600536803014855
_journal_volume 59
_journal_year 2003
_chemical_formula_iupac 'Li0.70 Nb S2'
_chemical_formula_moiety 'Li0.70 Nb S2'
_chemical_formula_sum 'Li0.7 Nb S2'
_chemical_formula_weight 161.89
_chemical_name_systematic ?
_space_group_IT_number 194
_symmetry_cell_setting hexagonal
_symmetry_space_group_name_Hall '-P 6c 2c'
_symmetry_space_group_name_H-M 'P 63/m m c'
_atom_sites_solution_primary direct
_atom_sites_solution_secondary difmap
_audit_creation_method SHELXL-97
_cell_angle_alpha 90.00
_cell_angle_beta 90.00
_cell_angle_gamma 120.00
_cell_formula_units_Z 2
_cell_length_a 3.3572(5)
_cell_length_b 3.3572(5)
_cell_length_c 12.912(3)
_cell_measurement_reflns_used 778
_cell_measurement_temperature 150(2)
_cell_measurement_theta_max 28.85
_cell_measurement_theta_min 3.15
_cell_volume 126.03(4)
_computing_cell_refinement 'SAINT (Bruker, 2000)'
_computing_data_collection 'SMART (Bruker, 2001)'
_computing_data_reduction 'SAINT and SHELXTL (Bruker, 1997)'
_computing_molecular_graphics 'ATOMS 4.1 (Dowty, 1998)'
_computing_publication_material 'SHELXL97 and PLATON (Spek, 1990, 2002)'
_computing_structure_refinement 'SHELXL97 (Sheldrick, 1997)'
_computing_structure_solution 'SIR92 (Altomare, 1993)'
_diffrn_ambient_temperature 150(2)
_diffrn_measured_fraction_theta_full 0.933
_diffrn_measured_fraction_theta_max 0.909
_diffrn_measurement_device_type 'Bruker SMART1000 CCD area-detector'
_diffrn_measurement_method \w
_diffrn_radiation_monochromator graphite
_diffrn_radiation_source 'normal-focus sealed tube'
_diffrn_radiation_type MoK\a
_diffrn_radiation_wavelength 0.71073
_diffrn_reflns_av_R_equivalents 0.034
_diffrn_reflns_av_sigmaI/netI 0.0090
_diffrn_reflns_limit_h_max 4
_diffrn_reflns_limit_h_min -4
_diffrn_reflns_limit_k_max 4
_diffrn_reflns_limit_k_min -4
_diffrn_reflns_limit_l_max 17
_diffrn_reflns_limit_l_min -17
_diffrn_reflns_number 974
_diffrn_reflns_theta_full 25.00
_diffrn_reflns_theta_max 28.83
_diffrn_reflns_theta_min 3.16
_diffrn_standards_decay_% 0
_diffrn_standards_number 0
_exptl_absorpt_coefficient_mu 6.023
_exptl_absorpt_correction_T_max 0.789
_exptl_absorpt_correction_T_min 0.600
_exptl_absorpt_correction_type integration
_exptl_absorpt_process_details '(SHELXTL; Bruker, 2001)'
_exptl_crystal_colour 'metallic grey'
_exptl_crystal_density_diffrn 4.260
_exptl_crystal_density_method 'not measured'
_exptl_crystal_description 'hexagonal tablet'
_exptl_crystal_F_000 150
_exptl_crystal_size_max 0.10
_exptl_crystal_size_mid 0.10
_exptl_crystal_size_min 0.04
_refine_diff_density_max 0.689
_refine_diff_density_min -0.603
_refine_ls_extinction_method none
_refine_ls_goodness_of_fit_ref 1.584
_refine_ls_matrix_type full
_refine_ls_number_parameters 9
_refine_ls_number_reflns 85
_refine_ls_number_restraints 0
_refine_ls_restrained_S_all 1.584
_refine_ls_R_factor_all 0.0170
_refine_ls_R_factor_gt 0.0158
_refine_ls_shift/su_max <0.001
_refine_ls_shift/su_mean 0.000
_refine_ls_structure_factor_coef Fsqd
_refine_ls_weighting_details 'calc w = 1/[\s^2^(Fo^2^)+(0.0212P)^2^+0.2307P] where P = (Fo^2^+2Fc^2^)/3'
_refine_ls_weighting_scheme calc
_refine_ls_wR_factor_gt 0.0466
_refine_ls_wR_factor_ref 0.0474
_reflns_number_gt 83
_reflns_number_total 85
_reflns_threshold_expression I>2\s(I)
_cod_data_source_file br6107.cif
_cod_data_source_block I
_cod_depositor_comments
;
The following automatic conversions were performed:
'_symmetry_cell_setting' value 'Hexagonal' changed to 'hexagonal'
according to '/home/saulius/struct/CIF-dictionaries/cif_core.dic'
dictionary named 'cif_core.dic' version 2.4.1 from 2010-06-29.

Automatic conversion script
Id: cif_fix_enum 1527 2010-12-29 10:47:43Z saulius 

The following automatic conversions were performed:

'_symmetry_cell_setting' value 'Hexagonal' changed to 'hexagonal'
according to /home/saulius/struct/CIF-dictionaries/cif_core.dic
dictionary named 'cif_core.dic' version 2.4.1 from 2010-06-29.

Automatic conversion script
Id: cif_fix_values 1715 2011-07-08 13:25:40Z adriana 
;
_cod_original_sg_symbol_Hall '-p 6c 2c'
_cod_original_formula_sum 'Li0.70 Nb S2'
_cod_database_code 2202293
_cod_database_fobs_code 2202293

loop_
_symmetry_equiv_pos_as_xyz
'x, y, z'
'-y, x-y, z'
'-x+y, -x, z'
'-x, -y, z+1/2'
'y, -x+y, z+1/2'
'x-y, x, z+1/2'
'y, x, -z'
'x-y, -y, -z'
'-x, -x+y, -z'
'-y, -x, -z+1/2'
'-x+y, y, -z+1/2'
'x, x-y, -z+1/2'
'-x, -y, -z'
'y, -x+y, -z'
'x-y, x, -z'
'x, y, -z-1/2'
'-y, x-y, -z-1/2'
'-x+y, -x, -z-1/2'
'-y, -x, z'
'-x+y, y, z'
'x, x-y, z'
'y, x, z-1/2'
'x-y, -y, z-1/2'
'-x, -x+y, z-1/2'

loop_
_atom_site_label
_atom_site_fract_x
_atom_site_fract_y
_atom_site_fract_z
_atom_site_U_iso_or_equiv
_atom_site_adp_type
_atom_site_calc_flag
_atom_site_refinement_flags
_atom_site_occupancy
_atom_site_disorder_assembly
_atom_site_disorder_group
_atom_site_type_symbol
Nb1 0.0000 0.0000 0.2500 0.0050(3) Uani d S 1 . . Nb
S1 0.3333 0.6667 0.12828(10) 0.0061(4) Uani d S 1 . . S
Li1 0.0000 0.0000 0.0000 0.012(8) Uani d SP 0.70(9) . . Li

loop_
_atom_site_aniso_label
_atom_site_aniso_U_11
_atom_site_aniso_U_22
_atom_site_aniso_U_33
_atom_site_aniso_U_12
_atom_site_aniso_U_13
_atom_site_aniso_U_23
Nb1 0.0041(3) 0.0041(3) 0.0068(4) 0.00207(16) 0.000 0.000
S1 0.0052(5) 0.0052(5) 0.0077(6) 0.0026(2) 0.000 0.000
Li1 0.015(10) 0.015(10) 0.006(11) 0.007(5) 0.000 0.000

loop_
_atom_type_symbol
_atom_type_description
_atom_type_scat_dispersion_real
_atom_type_scat_dispersion_imag
_atom_type_scat_source
Li Li -0.0003 0.0001 'International Tables Vol C Tables 4.2.6.8 and 6.1.1.4'
S S 0.1246 0.1234 'International Tables Vol C Tables 4.2.6.8 and 6.1.1.4'
Nb Nb -2.0727 0.6215 'International Tables Vol C Tables 4.2.6.8 and 6.1.1.4'

loop_
_geom_angle_atom_site_label_1
_geom_angle_atom_site_label_2
_geom_angle_atom_site_label_3
_geom_angle_site_symmetry_1
_geom_angle_site_symmetry_3
_geom_angle
S1 Nb1 S1 16_556 1_445 134.294(17)
S1 Nb1 S1 16_556 16_546 84.55(4)
S1 Nb1 S1 1_445 16_546 134.294(17)
S1 Nb1 S1 16_556 1_545 134.294(17)
S1 Nb1 S1 1_445 1_545 84.55(4)
S1 Nb1 S1 16_546 1_545 78.07(5)
S1 Nb1 S1 16_556 . 78.07(5)
S1 Nb1 S1 1_445 . 84.55(4)
S1 Nb1 S1 16_546 . 134.294(17)
S1 Nb1 S1 1_545 . 84.55(4)
S1 Nb1 S1 16_556 16_446 84.55(4)
S1 Nb1 S1 1_445 16_446 78.07(5)
S1 Nb1 S1 16_546 16_446 84.55(4)
S1 Nb1 S1 1_545 16_446 134.294(17)
S1 Nb1 S1 . 16_446 134.294(17)
Li1 Nb1 Li1 4 . 180.0
Nb1 S1 Nb1 1_665 1_565 84.55(4)
Nb1 S1 Nb1 1_665 . 84.55(4)
Nb1 S1 Nb1 1_565 . 84.55(4)
Nb1 S1 Li1 1_665 . 134.782(5)
Nb1 S1 Li1 1_565 . 134.782(5)
Nb1 S1 Li1 . . 79.550(14)
Nb1 S1 Li1 1_665 1_565 134.782(5)
Nb1 S1 Li1 1_565 1_565 79.550(14)
Nb1 S1 Li1 . 1_565 134.782(5)
Li1 S1 Li1 . 1_565 82.36(4)
Nb1 S1 Li1 1_665 1_665 79.550(14)
Nb1 S1 Li1 1_565 1_665 134.782(5)
Nb1 S1 Li1 . 1_665 134.782(5)
Li1 S1 Li1 . 1_665 82.36(4)
Li1 S1 Li1 1_565 1_665 82.36(4)
S1 Li1 S1 13 . 180.00(5)
S1 Li1 S1 13 13_565 82.36(4)
S1 Li1 S1 . 13_565 97.64(4)
S1 Li1 S1 13 1_545 97.64(4)
S1 Li1 S1 . 1_545 82.36(4)
S1 Li1 S1 13_565 1_545 180.00(5)
S1 Li1 S1 13 13_665 82.36(4)
S1 Li1 S1 . 13_665 97.64(4)
S1 Li1 S1 13_565 13_665 82.36(4)
S1 Li1 S1 1_545 13_665 97.64(4)
S1 Li1 S1 13 1_445 97.64(4)
S1 Li1 S1 . 1_445 82.36(4)
S1 Li1 S1 13_565 1_445 97.64(4)
S1 Li1 S1 1_545 1_445 82.36(4)
S1 Li1 S1 13_665 1_445 180.00(5)

loop_
_geom_bond_atom_site_label_1
_geom_bond_atom_site_label_2
_geom_bond_site_symmetry_2
_geom_bond_distance
_geom_bond_publ_flag
Nb1 S1 16_556 2.4954(9) ?
Nb1 S1 1_445 2.4954(9) ?
Nb1 S1 16_546 2.4954(9) ?
Nb1 S1 1_545 2.4954(9) ?
Nb1 S1 . 2.4954(9) ?
Nb1 S1 16_446 2.4954(9) ?
Nb1 Li1 4 3.2279(6) ?
Nb1 Li1 . 3.2279(6) ?
Nb1 Nb1 1_445 3.3572(5) ?
Nb1 Nb1 1_665 3.3572(5) ?
Nb1 Nb1 1_565 3.3572(5) ?
Nb1 Nb1 1_655 3.3572(5) ?
S1 Nb1 1_665 2.4954(9) ?
S1 Nb1 1_565 2.4954(9) ?
S1 Li1 . 2.5495(9) ?
S1 Li1 1_565 2.5495(9) ?
S1 Li1 1_665 2.5495(9) ?
Li1 S1 13 2.5495(9) ?
Li1 S1 13_565 2.5495(9) ?
Li1 S1 1_545 2.5495(9) ?
Li1 S1 13_665 2.5495(9) ?
Li1 S1 1_445 2.5495(9) ?
Li1 Nb1 13 3.2279(6) ?
Li1 Li1 1_665 3.3572(5) ?
Li1 Li1 1_445 3.3572(5) ?
Li1 Li1 1_545 3.3572(5) ?
Li1 Li1 1_455 3.3572(5) ?
